data_7151422
loop_
_publ_author_name
'Ogura, Katsuyuki'
'Zhao, Rui'
'Mizuoka, Takashi'
'Akazome, Motohiro'
'Matsumoto, Shoji'

_publ_section_title
;
 Formation of gold-like metal-lustrous inclusion crystals from
 1-phenyl-2,5-bis[5-(tricyanoethenyl)-2-thienyl]pyrrole host and an
 electron-donating aromatic guest
;
_journal_issue 21
_journal_name_full 'Organic &amp;  Biomolecular Chemistry'
_journal_page_first 3845
_journal_paper_doi 10.1039/b302689b
_journal_volume 1
_journal_year 2003
_chemical_formula_sum 'C63 H30 N14 S4'
_chemical_formula_weight 1111.29
_chemical_name_common
;1-Phenyl-2,5-bis(5-(tricyanoethenyl)-2-
thienyl)pyrrole/toluene complex
;
_space_group_IT_number 14
_symmetry_cell_setting monoclinic
_symmetry_space_group_name_Hall '-P 2ybc'
_symmetry_space_group_name_H-M 'P 1 21/c 1'
_atom_type_scat_source 'eD.Waasmaier&A.Kirfel,Acta Cryst.1995,A51,&#x0081;f 416-431'
_cell_angle_alpha 90.00
_cell_angle_beta 124.13(5)
_cell_angle_gamma 90.00
_cell_formula_units_Z 2
_cell_length_a 10.031(3)
_cell_length_b 27.595(6)
_cell_length_c 11.908(5)
_cell_measurement_reflns_used 22
_cell_measurement_temperature 298
_cell_measurement_theta_max 29.97
_cell_measurement_theta_min 28.14
_cell_volume 2728(2)
_computing_cell_refinement 'MXC(MAC Science)'
_computing_data_collection 'MXC(MAC Science)'
_computing_data_reduction 'maXus (Mackay et al., 1999)'
_computing_molecular_graphics 'Ortep (Johnson, 1976)'
_computing_publication_material 'maXus (Mackay etal., 1999)'
_computing_structure_refinement 'maXus (Mackay etal., 1999)'
_computing_structure_solution 'SIR92 (Altomare et al., 1994)'
_diffrn_measurement_device 'Mac Science MXC18'
_diffrn_measurement_method '\q \w scans'
_diffrn_orient_matrix_type X=UH
_diffrn_orient_matrix_UB_11 0.04248
_diffrn_orient_matrix_UB_12 0.02714
_diffrn_orient_matrix_UB_13 0.06540
_diffrn_orient_matrix_UB_21 -0.07252
_diffrn_orient_matrix_UB_22 0.02250
_diffrn_orient_matrix_UB_23 -0.05633
_diffrn_orient_matrix_UB_31 -0.05683
_diffrn_orient_matrix_UB_32 -0.00838
_diffrn_orient_matrix_UB_33 0.06029
_diffrn_radiation_type ' CuK\a'
_diffrn_radiation_wavelength 1.5418
_diffrn_reflns_av_R_equivalents 0.013
_diffrn_reflns_limit_h_max 12
_diffrn_reflns_limit_h_min 0
_diffrn_reflns_limit_k_max 0
_diffrn_reflns_limit_k_min -33
_diffrn_reflns_limit_l_max 12
_diffrn_reflns_limit_l_min -14
_diffrn_reflns_number 5626
_diffrn_reflns_theta_full 70.08
_diffrn_reflns_theta_max 70.08
_diffrn_reflns_theta_min 1.60
_exptl_absorpt_coefficient_mu 2.07
_exptl_absorpt_correction_type none
_exptl_crystal_colour Gold-like
_exptl_crystal_density_diffrn 1.353
_exptl_crystal_description Plate
_exptl_crystal_F_000 1156
_exptl_crystal_preparation 'crystallized from toluene'
_exptl_crystal_size_max 0.35
_exptl_crystal_size_mid 0.15
_exptl_crystal_size_min 0.15
_refine_diff_density_max 0.95
_refine_diff_density_min -0.46
_refine_diff_density_rms 0.07
_refine_ls_extinction_method None
_refine_ls_goodness_of_fit_all 1.457
_refine_ls_goodness_of_fit_gt 1.012
_refine_ls_goodness_of_fit_ref 1.022
_refine_ls_hydrogen_treatment noref
_refine_ls_matrix_type full
_refine_ls_number_constraints 11
_refine_ls_number_parameters 362
_refine_ls_number_reflns 3870
_refine_ls_number_restraints 0
_refine_ls_R_factor_all 0.077
_refine_ls_R_factor_gt 0.051
_refine_ls_shift/su_max 0.001
_refine_ls_shift/su_mean 0.000
_refine_ls_structure_factor_coef F^2^
_refine_ls_weighting_details ' w = 1 / ( s^2^(Fo^2^) + 0.14000 * Fo^2^)'
_refine_ls_weighting_scheme &#x0081;sigma
_refine_ls_wR_factor_all 0.116
_refine_ls_wR_factor_gt 0.110
_refine_ls_wR_factor_ref 0.111
_reflns_d_resolution_high 0.64
_reflns_d_resolution_low 2.63
_reflns_number_gt 3549
_reflns_number_total 5615
_reflns_threshold_expression 'I> 3.00 sigma(I)'
_cod_data_source_file b302689b.txt
_cod_data_source_block complex_3
_cod_depositor_comments
;
The following automatic conversions were performed:
'_symmetry_cell_setting' value 'Monoclinic' changed to 'monoclinic'
according to '/home/saulius/struct/CIF-dictionaries/cif_core.dic'
dictionary named 'cif_core.dic' version 2.4.1 from 2010-06-29.

Automatic conversion script
Id: cif_fix_enum 1527 2010-12-29 10:47:43Z saulius 

The following automatic conversions were performed:

'_atom_site_adp_type' tag value 'Uij' was replaced with 'Uani' value
37 times.

Automatic conversion script
Id: cif_fix_values 1646 2011-03-28 12:23:43Z adriana 
;
_cod_original_cell_volume 2728.(2)
_cod_original_sg_symbol_H-M 'P 21/c'
_cod_database_code 7151422

loop_
_symmetry_equiv_pos_as_xyz
+X,+Y,+Z
-X,-Y,-Z
'-X,+Y+ 1/2,-Z+ 1/2'
'+X,-Y+ 1/2,+Z+ 1/2'

loop_
_atom_site_label
_atom_site_fract_x
_atom_site_fract_y
_atom_site_fract_z
_atom_site_U_iso_or_equiv
_atom_site_occupancy
_atom_site_adp_type
S1 -0.09638(10) 0.21790(3) 0.46998(8) 0.0593(4) 1.00 Uani
S2 0.29476(10) 0.09311(3) 0.34760(9) 0.0618(4) 1.00 Uani
N1 -0.2154(6) 0.13793(14) 0.6010(6) 0.140(3) 1.00 Uani
N2 -0.5104(4) 0.23131(12) 0.6728(3) 0.0820(19) 1.00 Uani
N3 -0.4242(5) 0.34212(14) 0.5430(5) 0.116(3) 1.00 Uani
N4 0.1477(3) 0.19366(9) 0.3784(3) 0.0517(12) 1.00 Uani
N5 0.5935(5) 0.00183(15) 0.1759(5) 0.109(3) 1.00 Uani
N6 0.4076(5) -0.10576(13) 0.2496(4) 0.097(2) 1.00 Uani
N7 0.2261(5) -0.01193(12) 0.4290(4) 0.099(2) 1.00 Uani
C1 -0.2668(5) 0.17535(14) 0.5918(4) 0.082(2) 1.00 Uani
C2 -0.3298(4) 0.22236(12) 0.5839(4) 0.0638(18) 1.00 Uani
C3 -0.2906(4) 0.26229(12) 0.5410(3) 0.0587(16) 1.00 Uani
C4 -0.1856(4) 0.26634(11) 0.4965(3) 0.0565(16) 1.00 Uani
C5 -0.1393(5) 0.30991(12) 0.4695(4) 0.0705(19) 1.00 Uani
C6 -0.0343(5) 0.30410(12) 0.4305(4) 0.0709(19) 1.00 Uani
C7 0.0027(4) 0.25596(11) 0.4252(3) 0.0537(15) 1.00 Uani
C8 0.1037(4) 0.24090(11) 0.3819(3) 0.0537(15) 1.00 Uani
C9 0.1713(4) 0.27038(12) 0.3316(3) 0.0637(17) 1.00 Uani
C10 0.2552(4) 0.24167(12) 0.2977(3) 0.0617(17) 1.00 Uani
C11 0.2416(4) 0.19363(11) 0.3273(3) 0.0527(15) 1.00 Uani
C12 0.3102(4) 0.15166(11) 0.3063(3) 0.0589(16) 1.00 Uani
C13 0.3941(5) 0.15298(13) 0.2455(4) 0.080(2) 1.00 Uani
C14 0.4455(5) 0.10782(13) 0.2341(4) 0.079(2) 1.00 Uani
C15 0.4006(4) 0.07077(12) 0.2831(3) 0.0585(16) 1.00 Uani
C16 0.4234(4) 0.02047(12) 0.2718(3) 0.0592(16) 1.00 Uani
C17 0.3686(4) -0.01903(12) 0.3053(3) 0.0603(16) 1.00 Uani
C18 0.2866(4) -0.01475(12) 0.3718(4) 0.0665(18) 1.00 Uani
C19 -0.4323(4) 0.22659(12) 0.6323(4) 0.0674(19) 1.00 Uani
C20 -0.3657(5) 0.30739(13) 0.5417(4) 0.075(2) 1.00 Uani
C21 0.1083(4) 0.15220(10) 0.4280(3) 0.0578(16) 1.00 Uani
C22 0.2073(5) 0.14094(13) 0.5644(4) 0.0720(19) 1.00 Uani
C23 0.1705(7) 0.10130(17) 0.6136(6) 0.111(3) 1.00 Uani
C24 0.0385(8) 0.07409(17) 0.5279(8) 0.135(4) 1.00 Uani
C25 -0.0592(7) 0.08501(18) 0.3942(9) 0.124(4) 1.00 Uani
C26 -0.0252(5) 0.12490(14) 0.3396(5) 0.084(2) 1.00 Uani
C27 0.5161(5) 0.00953(12) 0.2156(4) 0.073(2) 1.00 Uani
C28 0.3929(4) -0.06729(13) 0.2759(4) 0.0699(19) 1.00 Uani
C29 -0.0049(9) 0.0480(3) 0.0067(7) 0.122(2) 1.00 Uiso
C30 -0.0748(11) 0.0239(4) 0.0609(8) 0.149(3) 1.00 Uiso
C31 -0.0628(10) -0.0301(3) 0.0534(8) 0.140(3) 1.00 Uiso
C32 -0.124(2) -0.0508(7) 0.1019(16) 0.154(6) 0.50 Uiso
H5 -0.184188 0.339748 0.476690 0.077003 1.00 Uiso
H6 0.015413 0.329083 0.409962 0.076643 1.00 Uiso
H9 0.167688 0.305319 0.319481 0.069433 1.00 Uiso
H10 0.317503 0.249212 0.261554 0.105956 1.00 Uiso
H13 0.415559 0.182965 0.221711 0.128106 1.00 Uiso
H14 0.510332 0.100657 0.203370 0.116519 1.00 Uiso
H22 0.300871 0.161316 0.623291 0.078838 1.00 Uiso
H23 0.233(7) 0.093(2) 0.708(6) 0.106067 1.00 Uiso
H24 0.010(4) 0.0440(13) 0.552(3) 0.047969 1.00 Uiso
H25 -0.135(5) 0.0711(15) 0.331(4) 0.059637 1.00 Uiso
H26 -0.081(5) 0.1338(16) 0.250(5) 0.077276 1.00 Uiso

loop_
_atom_site_aniso_label
_atom_site_aniso_U_11
_atom_site_aniso_U_22
_atom_site_aniso_U_33
_atom_site_aniso_U_12
_atom_site_aniso_U_13
_atom_site_aniso_U_23
S1 0.0557(5) 0.0392(4) 0.0641(5) 0.0012(3) 0.0441(4) 0.0004(3)
S2 0.0601(5) 0.0398(4) 0.0659(5) -.0014(3) 0.0467(4) 0.0001(3)
N1 0.156(4) 0.052(2) 0.173(4) 0.016(2) 0.138(4) 0.015(2)
N2 0.073(2) 0.0644(19) 0.085(2) -.0021(15) 0.0595(19) -.0075(16)
N3 0.107(3) 0.065(2) 0.140(4) 0.019(2) 0.093(3) 0.001(2)
N4 0.0449(13) 0.0389(12) 0.0533(14) -.0003(10) 0.0332(12) 0.0012(10)
N5 0.100(3) 0.077(2) 0.121(3) 0.003(2) 0.087(3) -.008(2)
N6 0.086(2) 0.0497(18) 0.111(3) 0.0022(17) 0.057(2) -.0108(18)
N7 0.101(3) 0.0575(19) 0.108(3) -.0091(18) 0.080(3) 0.0006(18)
C1 0.079(2) 0.055(2) 0.090(3) -.0003(18) 0.067(2) -.0009(18)
C2 0.0543(19) 0.0517(18) 0.064(2) -.0008(15) 0.0408(17) -.0068(15)
C3 0.0490(17) 0.0530(18) 0.0543(17) 0.0016(14) 0.0338(15) -.0068(14)
C4 0.0489(17) 0.0454(15) 0.0551(17) 0.0036(13) 0.0336(15) -.0015(13)
C5 0.071(2) 0.0432(17) 0.073(2) 0.0034(15) 0.0513(19) 0.0011(15)
C6 0.076(2) 0.0392(15) 0.074(2) -.0010(15) 0.055(2) 0.0002(15)
C7 0.0505(17) 0.0406(15) 0.0515(16) -.0002(12) 0.0345(15) 0.0014(12)
C8 0.0512(17) 0.0393(14) 0.0518(16) 0.0025(12) 0.0347(15) 0.0033(12)
C9 0.063(2) 0.0416(16) 0.065(2) 0.0022(14) 0.0448(18) 0.0078(14)
C10 0.0599(19) 0.0451(16) 0.0602(18) 0.0014(14) 0.0431(17) 0.0069(14)
C11 0.0468(16) 0.0441(15) 0.0498(15) -.0004(13) 0.0328(14) 0.0018(12)
C12 0.0537(18) 0.0410(15) 0.0618(18) -.0030(13) 0.0401(16) 0.0011(13)
C13 0.076(2) 0.0488(18) 0.091(3) 0.0011(17) 0.066(2) 0.0048(17)
C14 0.072(2) 0.0498(18) 0.093(3) 0.0011(16) 0.066(2) 0.0017(18)
C15 0.0493(17) 0.0474(17) 0.0600(18) -.0017(13) 0.0383(16) -.0038(13)
C16 0.0496(17) 0.0471(16) 0.0585(18) 0.0010(13) 0.0334(15) -.0039(14)
C17 0.0502(17) 0.0445(16) 0.0615(19) -.0010(13) 0.0326(16) -.0012(14)
C18 0.063(2) 0.0413(16) 0.068(2) -.0052(14) 0.0406(19) -.0024(14)
C19 0.059(2) 0.0546(19) 0.066(2) -.0038(16) 0.0439(18) -.0074(16)
C20 0.067(2) 0.0528(19) 0.080(2) 0.0009(17) 0.052(2) -.0023(17)
C21 0.0497(16) 0.0355(14) 0.0691(19) -.0009(12) 0.0435(16) -.0002(13)
C22 0.068(2) 0.0513(18) 0.075(2) 0.0075(16) 0.053(2) 0.0140(16)
C23 0.110(4) 0.067(3) 0.126(4) 0.021(3) 0.094(4) 0.035(3)
C24 0.124(5) 0.055(2) 0.187(6) -.001(3) 0.128(5) 0.018(3)
C25 0.087(4) 0.063(3) 0.182(7) -.034(3) 0.100(4) -.040(3)
C26 0.062(2) 0.054(2) 0.106(3) -.0110(17) 0.056(2) -.016(2)
C27 0.067(2) 0.0459(18) 0.080(2) 0.0012(16) 0.050(2) -.0039(16)
C28 0.058(2) 0.0471(19) 0.075(2) -.0031(15) 0.0383(19) -.0014(16)

loop_
_geom_angle_atom_site_label_1
_geom_angle_atom_site_label_2
_geom_angle_atom_site_label_3
_geom_angle
_geom_angle_site_symmetry_1
_geom_angle_site_symmetry_2
_geom_angle_site_symmetry_3
_geom_angle_publ_flag
C4 S1 C7 91.9(2) . . . ?
C12 S2 C15 91.8(2) . . . ?
C8 N4 C11 108.8(2) . . . ?
C8 N4 C21 124.8(3) . . . ?
C11 N4 C21 126.4(3) . . . ?
N1 C1 C2 178.5(5) . . . ?
C1 C2 C3 123.5(3) . . . ?
C1 C2 C19 116.0(3) . . . ?
C3 C2 C19 120.4(3) . . . ?
C2 C3 C4 129.2(3) . . . ?
C2 C3 C20 115.5(3) . . . ?
C4 C3 C20 115.3(3) . . . ?
S1 C4 C3 124.9(3) . . . ?
S1 C4 C5 110.5(2) . . . ?
C3 C4 C5 124.5(3) . . . ?
C4 C5 C6 113.3(3) . . . ?
C5 C6 C7 113.6(3) . . . ?
S1 C7 C6 110.7(2) . . . ?
S1 C7 C8 125.6(2) . . . ?
C6 C7 C8 123.7(3) . . . ?
N4 C8 C7 125.9(3) . . . ?
N4 C8 C9 107.3(3) . . . ?
C7 C8 C9 126.8(3) . . . ?
C8 C9 C10 108.5(3) . . . ?
C9 C10 C11 108.1(3) . . . ?
N4 C11 C10 107.4(3) . . . ?
N4 C11 C12 126.1(3) . . . ?
C10 C11 C12 126.5(3) . . . ?
S2 C12 C11 125.3(2) . . . ?
S2 C12 C13 110.7(3) . . . ?
C11 C12 C13 124.1(3) . . . ?
C12 C13 C14 113.4(3) . . . ?
C13 C14 C15 113.5(3) . . . ?
S2 C15 C14 110.6(3) . . . ?
S2 C15 C16 123.9(3) . . . ?
C14 C15 C16 125.2(3) . . . ?
C15 C16 C17 129.2(3) . . . ?
C15 C16 C27 115.1(3) . . . ?
C17 C16 C27 115.6(3) . . . ?
C16 C17 C18 122.8(3) . . . ?
C16 C17 C28 121.0(3) . . . ?
C18 C17 C28 116.2(3) . . . ?
N7 C18 C17 177.5(4) . . . ?
N2 C19 C2 177.7(4) . . . ?
N3 C20 C3 179.3(4) . . . ?
N4 C21 C22 118.6(3) . . . ?
N4 C21 C26 119.7(3) . . . ?
C22 C21 C26 121.7(3) . . . ?
C21 C22 C23 119.2(4) . . . ?
C22 C23 C24 119.9(5) . . . ?
C23 C24 C25 121.2(4) . . . ?
C24 C25 C26 120.8(5) . . . ?
C21 C26 C25 117.2(5) . . . ?
N5 C27 C16 177.4(5) . . . ?
N6 C28 C17 178.0(5) . . . ?
C30 C29 C31 129.0(8) . . 2_555 ?
C29 C30 C31 112.1(8) . . . ?
C29 C31 C30 118.9(8) 2_555 . . ?
C29 C31 C32 129.6(14) 2_555 . . ?
C30 C31 C32 111.5(13) . . . ?

loop_
_geom_bond_atom_site_label_1
_geom_bond_atom_site_label_2
_geom_bond_distance
_geom_bond_site_symmetry_1
_geom_bond_site_symmetry_2
_geom_bond_publ_flag
S1 C4 1.733(3) . . ?
S1 C7 1.723(3) . . ?
S2 C12 1.721(3) . . ?
S2 C15 1.735(3) . . ?
N1 C1 1.132(5) . . ?
N2 C19 1.136(5) . . ?
N3 C20 1.128(5) . . ?
N4 C8 1.384(4) . . ?
N4 C11 1.379(4) . . ?
N4 C21 1.441(4) . . ?
N5 C27 1.133(5) . . ?
N6 C28 1.139(5) . . ?
N7 C18 1.141(5) . . ?
C1 C2 1.423(5) . . ?
C2 C3 1.362(5) . . ?
C2 C19 1.438(5) . . ?
C3 C4 1.425(4) . . ?
C3 C20 1.457(5) . . ?
C4 C5 1.390(5) . . ?
C5 C6 1.379(5) . . ?
C6 C7 1.390(5) . . ?
C7 C8 1.432(4) . . ?
C8 C9 1.392(4) . . ?
C9 C10 1.372(5) . . ?
C10 C11 1.398(4) . . ?
C11 C12 1.439(4) . . ?
C12 C13 1.385(5) . . ?
C13 C14 1.384(5) . . ?
C14 C15 1.373(5) . . ?
C15 C16 1.425(5) . . ?
C16 C17 1.376(5) . . ?
C16 C27 1.450(5) . . ?
C17 C18 1.432(5) . . ?
C17 C28 1.432(5) . . ?
C21 C22 1.382(5) . . ?
C21 C26 1.374(5) . . ?
C22 C23 1.385(5) . . ?
C23 C24 1.357(9) . . ?
C24 C25 1.355(9) . . ?
C25 C26 1.413(8) . . ?
C29 C30 1.363(10) . . ?
C29 C31 1.328(10) . 2_555 ?
C30 C31 1.501(12) . . ?
C31 C32 1.20(2) . . ?
